data_4307923
loop_
_publ_author_name
'Li Wu'
'Yi Zhang'
'Yong Fa Kong'
'Tong Qing Sun'
'Jing Jun Xu'
'Xiao Long Chen'

_publ_contact_author_address
;
      The Key Laboratory of Advanced Technique and Fabrication for Weak-Light 
      Nonlinear Photonics Materials
      Ministry of Education
      Nankai University, Tianjin
      People's Republic of China
      
;
_publ_contact_author_email lwu@nankai.edu.cn
_publ_contact_author_fax 86(22)23505409
_publ_contact_author_name 'Li Wu'
_publ_contact_author_phone 86(22)23506257
_publ_section_title
;
Structure Determination of Novel Orthoborate NaMgBO3: A Promising
Birefringent Crystal
;
_journal_name_full 'Inorganic Chemistry'
_journal_page_first 5207
_journal_page_last 5211
_journal_paper_doi 10.1021/ic062429i
_journal_volume 46
_journal_year 2007
_chemical_formula_iupac 'Na Mg (B O3)'
_chemical_formula_moiety 'B Mg Na O3'
_chemical_formula_structural 'Mg Na (B O3)'
_chemical_formula_sum 'B Mg Na O3'
_chemical_formula_weight 106.105
_chemical_name_systematic
;
sodium magnesium orthoborate
;
_space_group_IT_number 15
_symmetry_cell_setting monoclinic
_symmetry_space_group_name_Hall '-C 2yc'
_symmetry_space_group_name_H-M 'C 1 2/c 1'
_audit_creation_method 'encifer (version 1.1)'
_cell_angle_alpha 90.00
_cell_angle_beta 99.6962(6)
_cell_angle_gamma 90.00
_cell_formula_units_Z 4
_cell_length_a 5.01313(6)
_cell_length_b 8.8007(1)
_cell_length_c 5.52831(7)
_cell_measurement_temperature 295
_cell_volume 240.420(5)
_computing_cell_refinement 'Highscore1.0b (Philips Electronics 2002)'
_computing_data_collection 'RINT2000 (Rigaku, 1994)'
_computing_data_reduction 'Highscore1.0b (Philips Electronics 2002)'
_computing_molecular_graphics 'Balls & sticks(Kang & Ozawa,2003)'
_computing_publication_material 'enCIFer(CCDC, 2003)'
_computing_structure_refinement 'FULLPROF(J. Rodriguez-Carvajal,2003)'
_computing_structure_solution SHEXLS97(Sheldric,1997)
_diffrn_ambient_temperature 295
_diffrn_detector 'scintillation counter'
_diffrn_detector_type sc50
_diffrn_measurement_device_type 'D/Max 2500'
_diffrn_radiation_monochromator none
_diffrn_source 'rotating-anode x-ray tube'
_diffrn_source_target Cu
_exptl_crystal_density_diffrn 2.931
_exptl_crystal_density_method 'not measured'
_exptl_crystal_F_000 208
_pd_block_diffractogram_id namgboprofile
_pd_char_colour white
_pd_char_particle_morphology plate-like
_pd_instr_location ' ?'
_pd_meas_2theta_range_inc 0.02
_pd_meas_2theta_range_max 140
_pd_meas_2theta_range_min 10
_pd_meas_number_of_points 6501
_pd_meas_scan_method step
_pd_prep_temperature 1073
_pd_proc_2theta_range_inc 0.02
_pd_proc_2theta_range_max 140
_pd_proc_2theta_range_min 10
_pd_proc_info_excluded_regions none
_pd_proc_ls_background_function 'square polynomial for each range'
_pd_proc_ls_pref_orient_corr
; I~corr~ = I~obs~[G~2~+(1-G~2~)exp(G~1~a^2^)], 
   axis (001), 
   (March, 1932)
;
_pd_proc_ls_profile_function pseudo-Voigt
_pd_proc_ls_prof_R_factor 0.0548
_pd_proc_ls_prof_wR_expected 0.0281
_pd_proc_ls_prof_wR_factor 0.0765
_pd_spec_mounting ' packed powder pellet'
_pd_spec_mount_mode reflection
_pd_spec_shape flat_sheet
_pd_spec_size_axial 15
_pd_spec_size_equat 35
_pd_spec_size_thick 1
_refine_ls_extinction_method none
_refine_ls_goodness_of_fit_all 2.7
_refine_ls_matrix_type fullcycle
_refine_ls_number_parameters 30
_refine_ls_shift/su_max .01
_refine_ls_structure_factor_coef Inet
_refine_ls_weighting_details 'w = 1/Y~i~'
_refine_ls_weighting_scheme calc
_cod_data_source_file ic062429i-file001.cif
_cod_data_source_block namgbodata
_cod_depositor_comments
;
The following automatic conversions were performed:
'_symmetry_cell_setting' value 'Monoclinic' changed to 'monoclinic'
according to '/home/saulius/struct/CIF-dictionaries/cif_core.dic'
dictionary named 'cif_core.dic' version 2.4.1 from 2010-06-29.

Automatic conversion script
Id: cif_fix_enum 1527 2010-12-29 10:47:43Z saulius 

The following automatic conversions were performed:

'_refine_ls_weighting_scheme' value '1/Y~i~' was changed to 'calc'.
New tag '_refine_ls_weighting_details' was created. The value of the
new tag was set to 'w = 1/Y~i~'.

Automatic conversion script
Id: cif_fix_values 3143 2015-03-26 13:38:13Z robertas 
;
_cod_original_cell_volume 240.42(8)
_cod_original_sg_symbol_H-M 'C 2/c'
_cod_database_code 4307923

loop_
_symmetry_equiv_pos_as_xyz
x,y,z
-x,y,-z+1/2
-x,-y,-z
x,-y,z+1/2
x+1/2,y+1/2,z
-x+1/2,y+1/2,-z+1/2
-x+1/2,-y+1/2,-z
x+1/2,-y+1/2,z+1/2

loop_
_atom_site_label
_atom_site_fract_x
_atom_site_fract_y
_atom_site_fract_z
_atom_site_U_iso_or_equiv
_atom_site_thermal_displace_type
_atom_site_occupancy
_atom_site_type_symbol
Mg .00000 .00000 .00000 .0080(1) Uiso 1 Mg
Na .00000 .33600(6) .25000 .0135(1) Uiso 1 Na
O1 .22659(7) .58874(3) .20604(7) .0098(1) Uiso 1 O
O2 .00000 -.17940(6) .25000 .0103(1) Uiso 1 O
B .00000 -.3302(1) .25000 .0149(2) Uiso 1 B

loop_
_atom_type_symbol
_atom_type_description
_atom_type_scat_dispersion_real
_atom_type_scat_dispersion_imag
_atom_type_scat_source
Na Na 0.1353 0.1239 'International Tables Vol C Tables 4.2.6.8 and 6.1.1.4'
Mg Mg 0.1719 0.1771 'International Tables Vol C Tables 4.2.6.8 and 6.1.1.4'
B B 0.0090 0.0039 'International Tables Vol C Tables 4.2.6.8 and 6.1.1.4'
O O 0.0492 0.0322 'International Tables Vol C Tables 4.2.6.8 and 6.1.1.4'

loop_
_diffrn_radiation_type
_diffrn_radiation_wavelength
CuK\a~1~ 1.54056
CuK\a~2~ 1.54439

loop_
_geom_angle_atom_site_label_1
_geom_angle_atom_site_label_2
_geom_angle_atom_site_label_3
_geom_angle_site_symmetry_1
_geom_angle_site_symmetry_3
_geom_angle
_geom_angle_publ_flag
O1 B O1 1_545 2_545 118.573(5) yes
O1 B O2 1_545 . 120.713(7) yes
O1 B O2 2_545 . 120.713(7) yes

loop_
_geom_bond_atom_site_label_1
_geom_bond_atom_site_label_2
_geom_bond_site_symmetry_2
_geom_bond_distance
_geom_bond_publ_flag
Mg O1 5_445 2.0765(3) yes
Mg O1 6_545 2.0927(3) yes
Mg O1 7_555 2.0765(3) yes
Mg O1 8_454 2.0927(3) yes
Mg O2 . 2.0983(4) yes
Mg O2 3_555 2.0983(4) yes
Na O1 . 2.5278(6) yes
Na O1 2_555 2.5278(6) yes
Na O1 3_565 2.6684(4) yes
Na O1 4_565 2.6684(4) yes
Na O1 5_445 2.5614(5) yes
Na O1 6_545 2.5614(5) yes
Na O2 5_455 2.5102(1) yes
Na O2 5_555 2.5102(1) yes
B O1 1_545 1.3969(7) yes
B O1 2_545 1.3969(7) yes
B O2 . 1.327(3) yes
